data_2222497
loop_
_publ_author_name
'Deng, Wu-Jian'
'Sun, Di'
'Su, Bing-Yuan'
'Wang, Shu-Ping'
'Zheng, Hong'

_publ_section_title
;
 3',6'-Bis(diethylamino)-2-phenylspiro[isoindoline-1,9'-xanthen]-3-one
;
_journal_coeditor_code XU2519
_journal_issue 7
_journal_name_full 'Acta Crystallographica Section E'
_journal_page_first o1464
_journal_paper_doi 10.1107/S1600536809020248
_journal_volume 65
_journal_year 2009
_chemical_formula_iupac 'C34 H35 N3 O2'
_chemical_formula_moiety 'C34 H35 N3 O2'
_chemical_formula_sum 'C34 H35 N3 O2'
_chemical_formula_weight 517.65
_chemical_name_systematic
;
3',6'-Bis(diethylamino)-2-phenylspiro[isoindoline-1,9'-xanthen]-3-one
;
_space_group_IT_number 14
_symmetry_cell_setting monoclinic
_symmetry_space_group_name_Hall '-P 2yn'
_symmetry_space_group_name_H-M 'P 1 21/n 1'
_atom_sites_solution_hydrogens geom
_atom_sites_solution_primary direct
_atom_sites_solution_secondary difmap
_audit_creation_method SHELXL-97
_cell_angle_alpha 90.00
_cell_angle_beta 107.456(4)
_cell_angle_gamma 90.00
_cell_formula_units_Z 4
_cell_length_a 12.0213(5)
_cell_length_b 12.6315(4)
_cell_length_c 18.9700(7)
_cell_measurement_reflns_used 16600
_cell_measurement_temperature 173(2)
_cell_measurement_theta_max 32.7285
_cell_measurement_theta_min 2.3626
_cell_volume 2747.88(19)
_computing_cell_refinement 'CrysAlis RED (Oxford Diffraction, 2007)'
_computing_data_collection 'CrysAlis CCD (Oxford Diffraction, 2007)'
_computing_data_reduction 'CrysAlis RED (Oxford Diffraction, 2007)'
_computing_molecular_graphics 'ORTEP-3 (Farrugia, 1997)'
_computing_publication_material 'SHELXL97 (Sheldrick, 2008)'
_computing_structure_refinement 'SHELXL97 (Sheldrick, 2008)'
_computing_structure_solution 'SHELXS97 (Sheldrick, 2008)'
_diffrn_ambient_temperature 173(2)
_diffrn_detector_area_resol_mean 16.1903
_diffrn_measured_fraction_theta_full 0.999
_diffrn_measured_fraction_theta_max 0.999
_diffrn_measurement_device_type
;
Oxford Diffraction Xcalibur diffractometer with a Sapphire3 (Gemini ultra Mo)
detector
;
_diffrn_measurement_method '\f and \w'
_diffrn_radiation_monochromator graphite
_diffrn_radiation_source 'fine-focus sealed tube'
_diffrn_radiation_type MoK\a
_diffrn_radiation_wavelength 0.71073
_diffrn_reflns_av_R_equivalents 0.0253
_diffrn_reflns_av_sigmaI/netI 0.0208
_diffrn_reflns_limit_h_max 14
_diffrn_reflns_limit_h_min -14
_diffrn_reflns_limit_k_max 15
_diffrn_reflns_limit_k_min -15
_diffrn_reflns_limit_l_max 23
_diffrn_reflns_limit_l_min -21
_diffrn_reflns_number 29794
_diffrn_reflns_theta_full 26.00
_diffrn_reflns_theta_max 26.00
_diffrn_reflns_theta_min 2.37
_diffrn_standards_number 0
_exptl_absorpt_coefficient_mu 0.078
_exptl_absorpt_correction_type none
_exptl_crystal_colour colourless
_exptl_crystal_density_diffrn 1.251
_exptl_crystal_density_method 'not measured'
_exptl_crystal_description block
_exptl_crystal_F_000 1104
_exptl_crystal_size_max 0.30
_exptl_crystal_size_mid 0.20
_exptl_crystal_size_min 0.20
_refine_diff_density_max 0.218
_refine_diff_density_min -0.190
_refine_ls_extinction_method none
_refine_ls_goodness_of_fit_ref 1.057
_refine_ls_hydrogen_treatment constr
_refine_ls_matrix_type full
_refine_ls_number_parameters 352
_refine_ls_number_reflns 5403
_refine_ls_number_restraints 0
_refine_ls_restrained_S_all 1.057
_refine_ls_R_factor_all 0.0539
_refine_ls_R_factor_gt 0.0399
_refine_ls_shift/su_max 0.006
_refine_ls_shift/su_mean 0.001
_refine_ls_structure_factor_coef Fsqd
_refine_ls_weighting_details 'calc w=1/[\s^2^(Fo^2^)+(0.0572P)^2^+0.4462P] where P=(Fo^2^+2Fc^2^)/3'
_refine_ls_weighting_scheme calc
_refine_ls_wR_factor_gt 0.0984
_refine_ls_wR_factor_ref 0.1032
_reflns_number_gt 4396
_reflns_number_total 5403
_reflns_threshold_expression I>2\s(I)
_cod_data_source_file xu2519.cif
_cod_data_source_block I
_cod_original_cell_volume 2747.88(18)
_cod_original_sg_symbol_H-M 'P 21/n'
_cod_database_code 2222497
_cod_database_fobs_code 2222497

loop_
_symmetry_equiv_pos_as_xyz
'x, y, z'
'-x+1/2, y+1/2, -z+1/2'
'-x, -y, -z'
'x-1/2, -y-1/2, z-1/2'

loop_
_atom_site_type_symbol
_atom_site_label
_atom_site_fract_x
_atom_site_fract_y
_atom_site_fract_z
_atom_site_U_iso_or_equiv
_atom_site_adp_type
_atom_site_calc_flag
_atom_site_refinement_flags
_atom_site_occupancy
_atom_site_disorder_assembly
_atom_site_disorder_group
C C1 0.71114(11) 0.71818(10) 0.15020(7) 0.0228(3) Uani d . 1 . .
C C2 0.82352(12) 0.71273(11) 0.14514(8) 0.0267(3) Uani d . 1 . .
H H2A 0.8558 0.7722 0.1277 0.032 Uiso calc R 1 . .
C C3 0.88993(11) 0.62080(11) 0.16541(7) 0.0247(3) Uani d . 1 . .
C C4 0.83537(12) 0.53371(10) 0.18815(7) 0.0240(3) Uani d . 1 . .
H H4A 0.8767 0.4690 0.2011 0.029 Uiso calc R 1 . .
C C5 0.72318(11) 0.54138(10) 0.19186(7) 0.0219(3) Uani d . 1 . .
H H5A 0.6893 0.4815 0.2077 0.026 Uiso calc R 1 . .
C C6 0.65727(11) 0.63372(10) 0.17327(7) 0.0192(3) Uani d . 1 . .
C C7 0.53398(11) 0.64059(10) 0.17788(7) 0.0192(3) Uani d . 1 . .
C C8 0.48969(11) 0.75350(9) 0.16449(7) 0.0192(3) Uani d . 1 . .
C C9 0.38198(11) 0.78341(10) 0.17203(7) 0.0212(3) Uani d . 1 . .
H H9A 0.3381 0.7321 0.1890 0.025 Uiso calc R 1 . .
C C10 0.33646(11) 0.88340(10) 0.15613(7) 0.0225(3) Uani d . 1 . .
H H10A 0.2624 0.8995 0.1617 0.027 Uiso calc R 1 . .
C C11 0.39947(11) 0.96252(10) 0.13143(7) 0.0219(3) Uani d . 1 . .
C C12 0.50750(12) 0.93349(10) 0.12374(7) 0.0235(3) Uani d . 1 . .
H H12A 0.5524 0.9844 0.1073 0.028 Uiso calc R 1 . .
C C13 0.54985(11) 0.83143(10) 0.13973(7) 0.0214(3) Uani d . 1 . .
C C14 0.44953(11) 0.56635(10) 0.12430(7) 0.0214(3) Uani d . 1 . .
C C15 0.41783(12) 0.56501(11) 0.04796(8) 0.0275(3) Uani d . 1 . .
H H15A 0.4507 0.6137 0.0216 0.033 Uiso calc R 1 . .
C C16 0.33642(13) 0.49019(12) 0.01089(8) 0.0340(4) Uani d . 1 . .
H H16A 0.3143 0.4871 -0.0415 0.041 Uiso calc R 1 . .
C C17 0.28681(13) 0.41981(12) 0.04928(9) 0.0349(4) Uani d . 1 . .
H H17A 0.2307 0.3698 0.0228 0.042 Uiso calc R 1 . .
C C18 0.31836(12) 0.42201(11) 0.12532(9) 0.0308(3) Uani d . 1 . .
H H18A 0.2847 0.3743 0.1519 0.037 Uiso calc R 1 . .
C C19 0.40063(11) 0.49595(10) 0.16190(8) 0.0235(3) Uani d . 1 . .
C C20 0.45099(12) 0.51313(10) 0.24234(8) 0.0237(3) Uani d . 1 . .
C C21 0.60912(11) 0.62493(10) 0.31955(7) 0.0219(3) Uani d . 1 . .
C C22 0.66767(14) 0.54632(12) 0.36746(8) 0.0341(3) Uani d . 1 . .
H H22A 0.6536 0.4739 0.3542 0.041 Uiso calc R 1 . .
C C23 0.74656(14) 0.57334(13) 0.43449(8) 0.0393(4) Uani d . 1 . .
H H23A 0.7852 0.5192 0.4676 0.047 Uiso calc R 1 . .
C C24 0.76971(14) 0.67813(13) 0.45384(8) 0.0385(4) Uani d . 1 . .
H H24A 0.8240 0.6965 0.4999 0.046 Uiso calc R 1 . .
C C25 0.71330(15) 0.75539(13) 0.40563(9) 0.0439(4) Uani d . 1 . .
H H25A 0.7297 0.8277 0.4182 0.053 Uiso calc R 1 . .
C C26 0.63245(14) 0.72939(11) 0.33859(8) 0.0360(4) Uani d . 1 . .
H H26A 0.5933 0.7838 0.3059 0.043 Uiso calc R 1 . .
C C27 0.41811(13) 1.14312(11) 0.08587(8) 0.0327(3) Uani d . 1 . .
H H27A 0.3609 1.1947 0.0563 0.039 Uiso calc R 1 . .
H H27B 0.4559 1.1081 0.0523 0.039 Uiso calc R 1 . .
C C28 0.51015(15) 1.20246(12) 0.14500(10) 0.0418(4) Uani d . 1 . .
H H28A 0.5487 1.2541 0.1216 0.063 Uiso calc R 1 . .
H H28B 0.5681 1.1522 0.1740 0.063 Uiso calc R 1 . .
H H28C 0.4732 1.2394 0.1776 0.063 Uiso calc R 1 . .
C C29 0.25151(14) 1.09900(12) 0.13220(9) 0.0372(4) Uani d . 1 . .
H H29A 0.2611 1.1744 0.1470 0.045 Uiso calc R 1 . .
H H29B 0.2431 1.0579 0.1747 0.045 Uiso calc R 1 . .
C C30 0.14156(16) 1.08697(19) 0.06812(11) 0.0630(6) Uani d . 1 . .
H H30A 0.0747 1.1124 0.0827 0.094 Uiso calc R 1 . .
H H30B 0.1302 1.0122 0.0540 0.094 Uiso calc R 1 . .
H H30C 0.1485 1.1285 0.0260 0.094 Uiso calc R 1 . .
C C31 1.06594(13) 0.70793(12) 0.15060(10) 0.0379(4) Uani d . 1 . .
H H31A 1.1479 0.7048 0.1825 0.045 Uiso calc R 1 . .
H H31B 1.0301 0.7720 0.1646 0.045 Uiso calc R 1 . .
C C32 1.06523(17) 0.71910(15) 0.07113(10) 0.0540(5) Uani d . 1 . .
H H32A 1.1085 0.7829 0.0659 0.081 Uiso calc R 1 . .
H H32B 0.9846 0.7248 0.0391 0.081 Uiso calc R 1 . .
H H32C 1.1022 0.6569 0.0569 0.081 Uiso calc R 1 . .
C C33 1.06374(13) 0.51390(12) 0.17186(8) 0.0319(3) Uani d . 1 . .
H H33A 1.0513 0.4745 0.2140 0.038 Uiso calc R 1 . .
H H33B 1.1485 0.5266 0.1831 0.038 Uiso calc R 1 . .
C C34 1.02314(13) 0.44583(12) 0.10308(9) 0.0364(4) Uani d . 1 . .
H H34A 1.0664 0.3789 0.1113 0.055 Uiso calc R 1 . .
H H34B 1.0372 0.4833 0.0613 0.055 Uiso calc R 1 . .
H H34C 0.9396 0.4313 0.0922 0.055 Uiso calc R 1 . .
N N1 0.35614(10) 1.06343(9) 0.11526(7) 0.0306(3) Uani d . 1 . .
N N2 1.00455(10) 0.61526(10) 0.16542(7) 0.0332(3) Uani d . 1 . .
N N3 0.52732(9) 0.59642(8) 0.25021(6) 0.0205(2) Uani d . 1 . .
O O1 0.65733(8) 0.81453(7) 0.12950(6) 0.0307(2) Uani d . 1 . .
O O2 0.42961(9) 0.46357(8) 0.29198(6) 0.0345(3) Uani d . 1 . .

loop_
_atom_site_aniso_label
_atom_site_aniso_U_11
_atom_site_aniso_U_22
_atom_site_aniso_U_33
_atom_site_aniso_U_12
_atom_site_aniso_U_13
_atom_site_aniso_U_23
C1 0.0214(7) 0.0196(6) 0.0281(7) 0.0008(5) 0.0084(6) -0.0007(5)
C2 0.0222(7) 0.0232(7) 0.0372(8) -0.0038(5) 0.0128(6) -0.0019(6)
C3 0.0176(7) 0.0295(7) 0.0257(7) 0.0001(5) 0.0045(5) -0.0075(6)
C4 0.0218(7) 0.0243(7) 0.0244(7) 0.0057(5) 0.0048(5) -0.0009(5)
C5 0.0229(7) 0.0223(7) 0.0203(6) -0.0001(5) 0.0064(5) 0.0006(5)
C6 0.0169(6) 0.0216(6) 0.0188(6) -0.0003(5) 0.0048(5) -0.0016(5)
C7 0.0177(6) 0.0211(6) 0.0187(6) -0.0007(5) 0.0053(5) 0.0013(5)
C8 0.0180(6) 0.0198(6) 0.0188(6) -0.0001(5) 0.0040(5) -0.0001(5)
C9 0.0185(7) 0.0229(7) 0.0221(6) -0.0016(5) 0.0060(5) 0.0013(5)
C10 0.0169(6) 0.0252(7) 0.0241(6) 0.0025(5) 0.0041(5) -0.0009(5)
C11 0.0217(7) 0.0204(6) 0.0207(6) 0.0029(5) 0.0019(5) 0.0002(5)
C12 0.0231(7) 0.0206(7) 0.0275(7) -0.0015(5) 0.0085(6) 0.0036(5)
C13 0.0180(7) 0.0229(7) 0.0232(6) 0.0007(5) 0.0062(5) 0.0001(5)
C14 0.0153(6) 0.0205(6) 0.0273(7) 0.0032(5) 0.0049(5) -0.0040(5)
C15 0.0227(7) 0.0306(7) 0.0285(7) 0.0033(6) 0.0068(6) -0.0008(6)
C16 0.0259(8) 0.0414(9) 0.0286(7) 0.0081(6) -0.0012(6) -0.0116(6)
C17 0.0207(7) 0.0287(8) 0.0492(9) -0.0006(6) 0.0015(7) -0.0164(7)
C18 0.0219(7) 0.0220(7) 0.0483(9) 0.0001(6) 0.0100(6) -0.0046(6)
C19 0.0181(7) 0.0194(6) 0.0334(7) 0.0035(5) 0.0083(6) -0.0026(5)
C20 0.0217(7) 0.0186(6) 0.0341(7) 0.0024(5) 0.0132(6) 0.0022(5)
C21 0.0197(7) 0.0269(7) 0.0197(6) 0.0037(5) 0.0071(5) -0.0011(5)
C22 0.0398(9) 0.0287(8) 0.0311(8) 0.0039(7) 0.0065(7) 0.0052(6)
C23 0.0395(9) 0.0459(10) 0.0277(8) 0.0082(7) 0.0029(7) 0.0120(7)
C24 0.0360(9) 0.0513(10) 0.0233(7) 0.0056(7) 0.0014(6) -0.0050(7)
C25 0.0471(10) 0.0341(9) 0.0377(9) 0.0041(7) -0.0069(8) -0.0114(7)
C26 0.0410(9) 0.0259(7) 0.0318(8) 0.0069(6) -0.0033(7) 0.0000(6)
C27 0.0348(8) 0.0229(7) 0.0407(8) 0.0070(6) 0.0118(7) 0.0098(6)
C28 0.0411(10) 0.0309(8) 0.0529(10) 0.0000(7) 0.0131(8) 0.0054(7)
C29 0.0386(9) 0.0259(7) 0.0519(10) 0.0125(7) 0.0209(8) 0.0079(7)
C30 0.0363(10) 0.0903(16) 0.0623(12) 0.0247(10) 0.0148(9) 0.0299(11)
C31 0.0181(7) 0.0366(9) 0.0593(11) -0.0060(6) 0.0123(7) -0.0130(7)
C32 0.0554(12) 0.0458(10) 0.0569(11) -0.0162(9) 0.0110(9) 0.0081(9)
C33 0.0193(7) 0.0420(9) 0.0339(8) 0.0091(6) 0.0075(6) 0.0021(6)
C34 0.0303(8) 0.0384(8) 0.0430(9) 0.0028(7) 0.0149(7) -0.0043(7)
N1 0.0279(7) 0.0227(6) 0.0424(7) 0.0074(5) 0.0123(6) 0.0073(5)
N2 0.0184(6) 0.0320(7) 0.0504(8) 0.0006(5) 0.0123(6) -0.0056(6)
N3 0.0212(6) 0.0196(5) 0.0215(5) -0.0002(4) 0.0075(4) 0.0022(4)
O1 0.0242(5) 0.0210(5) 0.0540(7) 0.0036(4) 0.0225(5) 0.0089(4)
O2 0.0385(6) 0.0315(6) 0.0391(6) -0.0055(5) 0.0202(5) 0.0072(4)

loop_
_atom_type_symbol
_atom_type_description
_atom_type_scat_dispersion_real
_atom_type_scat_dispersion_imag
_atom_type_scat_source
C C 0.0033 0.0016 'International Tables Vol C Tables 4.2.6.8 and 6.1.1.4'
H H 0.0000 0.0000 'International Tables Vol C Tables 4.2.6.8 and 6.1.1.4'
N N 0.0061 0.0033 'International Tables Vol C Tables 4.2.6.8 and 6.1.1.4'
O O 0.0106 0.0060 'International Tables Vol C Tables 4.2.6.8 and 6.1.1.4'

loop_
_geom_angle_atom_site_label_1
_geom_angle_atom_site_label_2
_geom_angle_atom_site_label_3
_geom_angle_site_symmetry_1
_geom_angle_site_symmetry_3
_geom_angle
_geom_angle_publ_flag
O1 C1 C2 . . 114.10(11) ?
O1 C1 C6 . . 123.08(12) ?
C2 C1 C6 . . 122.81(12) ?
C1 C2 C3 . . 120.76(12) ?
C1 C2 H2A . . 119.6 ?
C3 C2 H2A . . 119.6 ?
N2 C3 C2 . . 122.06(13) ?
N2 C3 C4 . . 121.03(12) ?
C2 C3 C4 . . 116.88(12) ?
C5 C4 C3 . . 120.87(12) ?
C5 C4 H4A . . 119.6 ?
C3 C4 H4A . . 119.6 ?
C4 C5 C6 . . 122.52(12) ?
C4 C5 H5A . . 118.7 ?
C6 C5 H5A . . 118.7 ?
C1 C6 C5 . . 116.11(12) ?
C1 C6 C7 . . 122.20(11) ?
C5 C6 C7 . . 121.69(11) ?
N3 C7 C6 . . 110.63(10) ?
N3 C7 C8 . . 112.90(10) ?
C6 C7 C8 . . 110.18(10) ?
N3 C7 C14 . . 99.96(10) ?
C6 C7 C14 . . 113.21(10) ?
C8 C7 C14 . . 109.67(10) ?
C13 C8 C9 . . 115.92(11) ?
C13 C8 C7 . . 122.18(12) ?
C9 C8 C7 . . 121.79(11) ?
C10 C9 C8 . . 123.15(12) ?
C10 C9 H9A . . 118.4 ?
C8 C9 H9A . . 118.4 ?
C9 C10 C11 . . 120.28(12) ?
C9 C10 H10A . . 119.9 ?
C11 C10 H10A . . 119.9 ?
N1 C11 C12 . . 121.39(12) ?
N1 C11 C10 . . 121.54(12) ?
C12 C11 C10 . . 117.07(11) ?
C13 C12 C11 . . 120.85(12) ?
C13 C12 H12A . . 119.6 ?
C11 C12 H12A . . 119.6 ?
O1 C13 C8 . . 122.99(11) ?
O1 C13 C12 . . 114.28(11) ?
C8 C13 C12 . . 122.73(12) ?
C19 C14 C15 . . 120.55(12) ?
C19 C14 C7 . . 110.74(11) ?
C15 C14 C7 . . 128.69(12) ?
C14 C15 C16 . . 117.98(14) ?
C14 C15 H15A . . 121.0 ?
C16 C15 H15A . . 121.0 ?
C15 C16 C17 . . 121.11(14) ?
C15 C16 H16A . . 119.4 ?
C17 C16 H16A . . 119.4 ?
C18 C17 C16 . . 120.57(13) ?
C18 C17 H17A . . 119.7 ?
C16 C17 H17A . . 119.7 ?
C17 C18 C19 . . 117.97(14) ?
C17 C18 H18A . . 121.0 ?
C19 C18 H18A . . 121.0 ?
C14 C19 C18 . . 121.81(13) ?
C14 C19 C20 . . 109.47(11) ?
C18 C19 C20 . . 128.71(13) ?
O2 C20 N3 . . 126.65(13) ?
O2 C20 C19 . . 127.22(13) ?
N3 C20 C19 . . 106.13(11) ?
C26 C21 C22 . . 119.45(13) ?
C26 C21 N3 . . 120.83(12) ?
C22 C21 N3 . . 119.70(12) ?
C23 C22 C21 . . 119.97(14) ?
C23 C22 H22A . . 120.0 ?
C21 C22 H22A . . 120.0 ?
C24 C23 C22 . . 120.65(14) ?
C24 C23 H23A . . 119.7 ?
C22 C23 H23A . . 119.7 ?
C25 C24 C23 . . 119.08(14) ?
C25 C24 H24A . . 120.5 ?
C23 C24 H24A . . 120.5 ?
C24 C25 C26 . . 120.88(15) ?
C24 C25 H25A . . 119.6 ?
C26 C25 H25A . . 119.6 ?
C21 C26 C25 . . 119.95(13) ?
C21 C26 H26A . . 120.0 ?
C25 C26 H26A . . 120.0 ?
N1 C27 C28 . . 113.66(13) ?
N1 C27 H27A . . 108.8 ?
C28 C27 H27A . . 108.8 ?
N1 C27 H27B . . 108.8 ?
C28 C27 H27B . . 108.8 ?
H27A C27 H27B . . 107.7 ?
C27 C28 H28A . . 109.5 ?
C27 C28 H28B . . 109.5 ?
H28A C28 H28B . . 109.5 ?
C27 C28 H28C . . 109.5 ?
H28A C28 H28C . . 109.5 ?
H28B C28 H28C . . 109.5 ?
N1 C29 C30 . . 113.30(15) ?
N1 C29 H29A . . 108.9 ?
C30 C29 H29A . . 108.9 ?
N1 C29 H29B . . 108.9 ?
C30 C29 H29B . . 108.9 ?
H29A C29 H29B . . 107.7 ?
C29 C30 H30A . . 109.5 ?
C29 C30 H30B . . 109.5 ?
H30A C30 H30B . . 109.5 ?
C29 C30 H30C . . 109.5 ?
H30A C30 H30C . . 109.5 ?
H30B C30 H30C . . 109.5 ?
N2 C31 C32 . . 114.59(13) ?
N2 C31 H31A . . 108.6 ?
C32 C31 H31A . . 108.6 ?
N2 C31 H31B . . 108.6 ?
C32 C31 H31B . . 108.6 ?
H31A C31 H31B . . 107.6 ?
C31 C32 H32A . . 109.5 ?
C31 C32 H32B . . 109.5 ?
H32A C32 H32B . . 109.5 ?
C31 C32 H32C . . 109.5 ?
H32A C32 H32C . . 109.5 ?
H32B C32 H32C . . 109.5 ?
N2 C33 C34 . . 113.87(12) ?
N2 C33 H33A . . 108.8 ?
C34 C33 H33A . . 108.8 ?
N2 C33 H33B . . 108.8 ?
C34 C33 H33B . . 108.8 ?
H33A C33 H33B . . 107.7 ?
C33 C34 H34A . . 109.5 ?
C33 C34 H34B . . 109.5 ?
H34A C34 H34B . . 109.5 ?
C33 C34 H34C . . 109.5 ?
H34A C34 H34C . . 109.5 ?
H34B C34 H34C . . 109.5 ?
C11 N1 C27 . . 121.45(12) ?
C11 N1 C29 . . 121.98(12) ?
C27 N1 C29 . . 116.38(11) ?
C3 N2 C33 . . 120.59(12) ?
C3 N2 C31 . . 121.56(12) ?
C33 N2 C31 . . 117.48(12) ?
C20 N3 C21 . . 122.99(11) ?
C20 N3 C7 . . 113.63(10) ?
C21 N3 C7 . . 122.30(10) ?
C1 O1 C13 . . 118.40(10) ?

loop_
_geom_bond_atom_site_label_1
_geom_bond_atom_site_label_2
_geom_bond_site_symmetry_2
_geom_bond_distance
_geom_bond_publ_flag
C1 O1 . 1.3789(15) ?
C1 C2 . 1.3846(19) ?
C1 C6 . 1.3854(18) ?
C2 C3 . 1.3961(19) ?
C2 H2A . 0.9500 ?
C3 N2 . 1.3796(18) ?
C3 C4 . 1.413(2) ?
C4 C5 . 1.3749(19) ?
C4 H4A . 0.9500 ?
C5 C6 . 1.3945(18) ?
C5 H5A . 0.9500 ?
C6 C7 . 1.5131(18) ?
C7 N3 . 1.5054(16) ?
C7 C8 . 1.5170(17) ?
C7 C14 . 1.5245(17) ?
C8 C13 . 1.3842(18) ?
C8 C9 . 1.3967(18) ?
C9 C10 . 1.3735(18) ?
C9 H9A . 0.9500 ?
C10 C11 . 1.4161(19) ?
C10 H10A . 0.9500 ?
C11 N1 . 1.3763(17) ?
C11 C12 . 1.3985(19) ?
C12 C13 . 1.3858(18) ?
C12 H12A . 0.9500 ?
C13 O1 . 1.3795(16) ?
C14 C19 . 1.3773(19) ?
C14 C15 . 1.3826(19) ?
C15 C16 . 1.390(2) ?
C15 H15A . 0.9500 ?
C16 C17 . 1.392(2) ?
C16 H16A . 0.9500 ?
C17 C18 . 1.377(2) ?
C17 H17A . 0.9500 ?
C18 C19 . 1.3858(19) ?
C18 H18A . 0.9500 ?
C19 C20 . 1.4790(19) ?
C20 O2 . 1.2207(16) ?
C20 N3 . 1.3744(17) ?
C21 C26 . 1.3744(19) ?
C21 C22 . 1.3870(19) ?
C21 N3 . 1.4320(16) ?
C22 C23 . 1.382(2) ?
C22 H22A . 0.9500 ?
C23 C24 . 1.380(2) ?
C23 H23A . 0.9500 ?
C24 C25 . 1.370(2) ?
C24 H24A . 0.9500 ?
C25 C26 . 1.389(2) ?
C25 H25A . 0.9500 ?
C26 H26A . 0.9500 ?
C27 N1 . 1.4588(19) ?
C27 C28 . 1.516(2) ?
C27 H27A . 0.9900 ?
C27 H27B . 0.9900 ?
C28 H28A . 0.9800 ?
C28 H28B . 0.9800 ?
C28 H28C . 0.9800 ?
C29 N1 . 1.4593(19) ?
C29 C30 . 1.511(3) ?
C29 H29A . 0.9900 ?
C29 H29B . 0.9900 ?
C30 H30A . 0.9800 ?
C30 H30B . 0.9800 ?
C30 H30C . 0.9800 ?
C31 N2 . 1.4555(19) ?
C31 C32 . 1.512(3) ?
C31 H31A . 0.9900 ?
C31 H31B . 0.9900 ?
C32 H32A . 0.9800 ?
C32 H32B . 0.9800 ?
C32 H32C . 0.9800 ?
C33 N2 . 1.4520(18) ?
C33 C34 . 1.516(2) ?
C33 H33A . 0.9900 ?
C33 H33B . 0.9900 ?
C34 H34A . 0.9800 ?
C34 H34B . 0.9800 ?
C34 H34C . 0.9800 ?

loop_
_geom_hbond_atom_site_label_D
_geom_hbond_atom_site_label_H
_geom_hbond_atom_site_label_A
_geom_hbond_site_symmetry_A
_geom_hbond_distance_DH
_geom_hbond_distance_HA
_geom_hbond_distance_DA
_geom_hbond_angle_DHA
_geom_hbond_publ_flag
C31 H31B O2 2_655 0.99 2.56 3.4032(19) 144 y

loop_
_cod_related_entry_id
_cod_related_entry_database
_cod_related_entry_code
1 ChemSpider 87084
